data_4027445
loop_
_publ_author_name
'Jiayue Cui'
'David I. Chai'
'Christopher Miller'
'Jason Hao'
'Christopher Thomas'
'JingQi Wang'
'Karl A. Scheidt'
'Sergey A. Kozmin'

_publ_section_title
;
 Assembly of Four Diverse Heterocyclic Libraries Enabled by Prins
 Cyclization, Au-Catalyzed Enyne Cycloisomerization, and Automated Amide
 Synthesis
;
_journal_name_full 'Journal of Organic Chemistry'
_journal_page_first 7435
_journal_page_last 7470
_journal_paper_doi 10.1021/jo301061r
_journal_volume 77
_journal_year 2012
_chemical_formula_sum 'C16 H21 N O5'
_chemical_formula_weight 307.34
_chemical_name_systematic
; 
 ? 
;
_space_group_IT_number 14
_symmetry_cell_setting monoclinic
_symmetry_space_group_name_Hall '-P 2ybc'
_symmetry_space_group_name_H-M 'P 1 21/c 1'
_atom_sites_solution_hydrogens geom
_atom_sites_solution_primary direct
_atom_sites_solution_secondary difmap
_audit_creation_method SHELXL-97
_cell_angle_alpha 90.00
_cell_angle_beta 100.114(5)
_cell_angle_gamma 90.00
_cell_formula_units_Z 4
_cell_length_a 10.503(3)
_cell_length_b 12.281(3)
_cell_length_c 11.173(3)
_cell_measurement_temperature 100(2)
_cell_volume 1418.8(7)
_computing_structure_refinement 'SHELXL-97 (Sheldrick, 1997)'
_computing_structure_solution 'SHELXS-97 (Sheldrick, 1990)'
_diffrn_ambient_temperature 100(2)
_diffrn_measured_fraction_theta_full 0.997
_diffrn_measured_fraction_theta_max 0.997
_diffrn_radiation_monochromator graphite
_diffrn_radiation_source 'fine-focus sealed tube'
_diffrn_radiation_type MoK\a
_diffrn_radiation_wavelength 0.71073
_diffrn_reflns_av_R_equivalents 0.1416
_diffrn_reflns_av_sigmaI/netI 0.1489
_diffrn_reflns_limit_h_max 12
_diffrn_reflns_limit_h_min -12
_diffrn_reflns_limit_k_max 14
_diffrn_reflns_limit_k_min -14
_diffrn_reflns_limit_l_max 13
_diffrn_reflns_limit_l_min -13
_diffrn_reflns_number 13483
_diffrn_reflns_theta_full 25.10
_diffrn_reflns_theta_max 25.10
_diffrn_reflns_theta_min 1.97
_exptl_absorpt_coefficient_mu 0.107
_exptl_absorpt_correction_T_max 0.9873
_exptl_absorpt_correction_T_min 0.9707
_exptl_crystal_density_diffrn 1.439
_exptl_crystal_F_000 656
_exptl_crystal_size_max 0.28
_exptl_crystal_size_mid 0.24
_exptl_crystal_size_min 0.12
_refine_diff_density_max 0.189
_refine_diff_density_min -0.205
_refine_diff_density_rms 0.051
_refine_ls_extinction_method none
_refine_ls_goodness_of_fit_ref 0.745
_refine_ls_hydrogen_treatment mixed
_refine_ls_matrix_type full
_refine_ls_number_parameters 201
_refine_ls_number_reflns 2528
_refine_ls_number_restraints 0
_refine_ls_restrained_S_all 0.745
_refine_ls_R_factor_all 0.1140
_refine_ls_R_factor_gt 0.0568
_refine_ls_shift/su_max 0.001
_refine_ls_shift/su_mean 0.000
_refine_ls_structure_factor_coef Fsqd
_refine_ls_weighting_details 'calc w=1/[\s^2^(Fo^2^)+(0.0281P)^2^+0.0000P] where P=(Fo^2^+2Fc^2^)/3'
_refine_ls_weighting_scheme calc
_refine_ls_wR_factor_gt 0.0905
_refine_ls_wR_factor_ref 0.1034
_reflns_number_gt 1222
_reflns_number_total 2528
_reflns_threshold_expression >2sigma(I)
_cod_data_source_file jo301061r_si_004.cif
_cod_data_source_block chai03s
_cod_original_cell_volume 1418.8(6)
_cod_database_code 4027445

loop_
_symmetry_equiv_pos_as_xyz
'x, y, z'
'-x, y+1/2, -z+1/2'
'-x, -y, -z'
'x, -y-1/2, z-1/2'

loop_
_atom_site_label
_atom_site_type_symbol
_atom_site_fract_x
_atom_site_fract_y
_atom_site_fract_z
_atom_site_U_iso_or_equiv
_atom_site_adp_type
_atom_site_occupancy
_atom_site_symmetry_multiplicity
_atom_site_calc_flag
_atom_site_refinement_flags
C1 C 0.7142(3) 0.0620(3) 1.1379(3) 0.0317(9) Uani 1 1 d .
H1A H 0.6228 0.0859 1.1236 0.038 Uiso 1 1 calc R
H1B H 0.7624 0.1075 1.2039 0.038 Uiso 1 1 calc R
C2 C 0.7215(3) -0.0548(3) 1.1772(3) 0.0346(10) Uani 1 1 d .
H2A H 0.6809 -0.0627 1.2503 0.042 Uiso 1 1 calc R
H2B H 0.8134 -0.0764 1.1996 0.042 Uiso 1 1 calc R
C3 C 0.6540(3) -0.1304(3) 1.0779(3) 0.0322(9) Uani 1 1 d .
H3A H 0.6800 -0.2067 1.0977 0.039 Uiso 1 1 calc R
H3B H 0.5591 -0.1250 1.0723 0.039 Uiso 1 1 calc R
C4 C 0.6901(3) -0.0993(3) 0.9603(3) 0.0285(9) Uani 1 1 d .
C5 C 0.7388(3) -0.0037(3) 0.9401(3) 0.0299(9) Uani 1 1 d .
C6 C 0.6804(3) -0.1690(3) 0.8488(3) 0.0337(9) Uani 1 1 d .
H6A H 0.5899 -0.1739 0.8054 0.040 Uiso 1 1 calc R
H6B H 0.7134 -0.2434 0.8698 0.040 Uiso 1 1 calc R
C7 C 0.7662(3) -0.1086(3) 0.7718(3) 0.0307(9) Uani 1 1 d .
H7A H 0.8548 -0.1393 0.7856 0.037 Uiso 1 1 calc R
H7B H 0.7293 -0.1139 0.6841 0.037 Uiso 1 1 calc R
C8 C 0.7676(3) 0.0099(3) 0.8153(3) 0.0279(9) Uani 1 1 d .
C9 C 0.8941(3) 0.0717(3) 0.8234(3) 0.0306(9) Uani 1 1 d .
H9A H 0.9661 0.0265 0.8659 0.037 Uiso 1 1 calc R
H9B H 0.9106 0.0871 0.7405 0.037 Uiso 1 1 calc R
C10 C 0.8883(3) 0.1776(3) 0.8914(3) 0.0285(9) Uani 1 1 d .
H10 H 0.8232 0.2251 0.8399 0.034 Uiso 1 1 calc R
C11 C 0.8453(3) 0.1645(3) 1.0132(3) 0.0316(9) Uani 1 1 d .
C12 C 1.0164(3) 0.2372(3) 0.9095(3) 0.0328(9) Uani 1 1 d .
H12A H 1.0791 0.1976 0.9707 0.039 Uiso 1 1 calc R
H12B H 1.0499 0.2364 0.8321 0.039 Uiso 1 1 calc R
C13 C 1.0087(4) 0.3523(3) 0.9501(3) 0.0327(9) Uani 1 1 d .
C14 C 0.6619(4) 0.0774(3) 0.7382(3) 0.0302(9) Uani 1 1 d .
C15 C 0.5828(3) 0.1432(3) 0.5430(3) 0.0335(9) Uani 1 1 d .
H15A H 0.6051 0.2196 0.5661 0.040 Uiso 1 1 calc R
H15B H 0.4913 0.1304 0.5500 0.040 Uiso 1 1 calc R
C16 C 0.6026(3) 0.1220(3) 0.4168(3) 0.0376(10) Uani 1 1 d .
H16A H 0.6952 0.1241 0.4138 0.056 Uiso 1 1 calc R
H16B H 0.5577 0.1778 0.3625 0.056 Uiso 1 1 calc R
H16C H 0.5679 0.0501 0.3907 0.056 Uiso 1 1 calc R
N1 N 0.7677(3) 0.0784(2) 1.0274(2) 0.0277(7) Uani 1 1 d .
O1 O 0.8779(2) 0.23008(18) 1.0956(2) 0.0374(7) Uani 1 1 d .
O2 O 1.1076(2) 0.38339(18) 1.0303(2) 0.0411(7) Uani 1 1 d .
H2 H 1.0950 0.4470 1.0532 0.062 Uiso 1 1 calc R
O3 O 0.9217(2) 0.41318(18) 0.9064(2) 0.0356(7) Uani 1 1 d .
O4 O 0.5862(2) 0.13395(19) 0.7787(2) 0.0397(7) Uani 1 1 d .
O5 O 0.6663(2) 0.06928(17) 0.6211(2) 0.0332(6) Uani 1 1 d .

loop_
_atom_site_aniso_label
_atom_site_aniso_U_11
_atom_site_aniso_U_22
_atom_site_aniso_U_33
_atom_site_aniso_U_23
_atom_site_aniso_U_13
_atom_site_aniso_U_12
C1 0.028(2) 0.035(2) 0.034(2) 0.0004(18) 0.0103(19) 0.0023(18)
C2 0.033(2) 0.039(2) 0.033(2) 0.0063(18) 0.0100(19) -0.0003(18)
C3 0.029(2) 0.030(2) 0.038(2) 0.0039(18) 0.0059(19) -0.0002(17)
C4 0.025(2) 0.028(2) 0.031(2) 0.0024(17) 0.0030(18) 0.0014(17)
C5 0.023(2) 0.030(2) 0.036(2) -0.0043(18) 0.0036(18) 0.0057(18)
C6 0.027(2) 0.030(2) 0.042(2) 0.0036(18) -0.0009(19) 0.0017(17)
C7 0.025(2) 0.034(2) 0.031(2) 0.0017(17) 0.0001(17) 0.0017(17)
C8 0.027(2) 0.030(2) 0.025(2) -0.0013(17) -0.0009(18) 0.0019(18)
C9 0.028(2) 0.031(2) 0.032(2) 0.0000(17) 0.0032(18) 0.0045(17)
C10 0.023(2) 0.033(2) 0.030(2) 0.0009(17) 0.0050(17) 0.0023(17)
C11 0.032(2) 0.025(2) 0.036(2) 0.0043(18) 0.0035(19) 0.0025(18)
C12 0.028(2) 0.030(2) 0.039(2) 0.0031(18) 0.0029(19) 0.0024(17)
C13 0.030(2) 0.034(2) 0.035(2) 0.0005(19) 0.007(2) -0.005(2)
C14 0.033(2) 0.031(2) 0.027(2) -0.0066(17) 0.0073(19) -0.0108(19)
C15 0.033(2) 0.032(2) 0.035(2) 0.0081(17) 0.0026(19) 0.0049(18)
C16 0.039(2) 0.034(2) 0.038(2) 0.0025(18) 0.002(2) -0.0028(19)
N1 0.0278(18) 0.0244(17) 0.0308(18) 0.0005(14) 0.0047(14) 0.0020(14)
O1 0.0439(17) 0.0290(15) 0.0392(16) -0.0082(12) 0.0069(13) -0.0036(13)
O2 0.0346(16) 0.0327(16) 0.0505(18) -0.0060(13) -0.0074(14) 0.0002(13)
O3 0.0301(16) 0.0310(15) 0.0432(16) 0.0002(12) -0.0010(13) 0.0033(13)
O4 0.0361(16) 0.0440(17) 0.0402(16) -0.0034(13) 0.0097(13) 0.0085(13)
O5 0.0376(16) 0.0330(15) 0.0291(15) 0.0038(12) 0.0060(13) 0.0042(12)

loop_
_atom_type_symbol
_atom_type_description
_atom_type_scat_dispersion_real
_atom_type_scat_dispersion_imag
_atom_type_scat_source
C C 0.0033 0.0016 'International Tables Vol C Tables 4.2.6.8 and 6.1.1.4'
H H 0.0000 0.0000 'International Tables Vol C Tables 4.2.6.8 and 6.1.1.4'
N N 0.0061 0.0033 'International Tables Vol C Tables 4.2.6.8 and 6.1.1.4'
O O 0.0106 0.0060 'International Tables Vol C Tables 4.2.6.8 and 6.1.1.4'

loop_
_geom_angle_atom_site_label_1
_geom_angle_atom_site_label_2
_geom_angle_atom_site_label_3
_geom_angle
N1 C1 C2 111.9(3)
C1 C2 C3 112.1(3)
C4 C3 C2 109.3(3)
C5 C4 C3 123.5(3)
C5 C4 C6 109.8(3)
C3 C4 C6 126.8(3)
C4 C5 N1 124.5(3)
C4 C5 C8 114.3(3)
N1 C5 C8 121.2(3)
C4 C6 C7 103.2(3)
C8 C7 C6 104.7(3)
C5 C8 C9 108.7(3)
C5 C8 C14 110.1(3)
C9 C8 C14 107.7(3)
C5 C8 C7 101.4(3)
C9 C8 C7 116.9(3)
C14 C8 C7 111.8(3)
C10 C9 C8 110.3(3)
C9 C10 C12 111.7(3)
C9 C10 C11 113.9(3)
C12 C10 C11 109.2(3)
O1 C11 N1 121.1(3)
O1 C11 C10 121.2(3)
N1 C11 C10 117.7(3)
C13 C12 C10 113.9(3)
O3 C13 O2 123.2(3)
O3 C13 C12 122.6(3)
O2 C13 C12 114.0(3)
O4 C14 O5 123.8(3)
O4 C14 C8 124.4(3)
O5 C14 C8 111.7(3)
O5 C15 C16 107.0(3)
C11 N1 C5 122.7(3)
C11 N1 C1 122.2(3)
C5 N1 C1 115.0(3)
C14 O5 C15 115.4(3)

loop_
_geom_bond_atom_site_label_1
_geom_bond_atom_site_label_2
_geom_bond_distance
C1 N1 1.458(4)
C1 C2 1.498(4)
C2 C3 1.524(4)
C3 C4 1.480(4)
C4 C5 1.315(4)
C4 C6 1.501(4)
C5 N1 1.399(4)
C5 C8 1.487(4)
C6 C7 1.542(4)
C7 C8 1.534(4)
C8 C9 1.519(4)
C8 C14 1.525(4)
C9 C10 1.513(4)
C10 C12 1.514(4)
C10 C11 1.516(4)
C11 O1 1.226(4)
C11 N1 1.362(4)
C12 C13 1.490(4)
C13 O3 1.215(4)
C13 O2 1.304(4)
C14 O4 1.202(4)
C14 O5 1.321(4)
C15 O5 1.444(3)
C15 C16 1.484(4)

loop_
_geom_torsion_atom_site_label_1
_geom_torsion_atom_site_label_2
_geom_torsion_atom_site_label_3
_geom_torsion_atom_site_label_4
_geom_torsion
N1 C1 C2 C3 -56.5(4)
C1 C2 C3 C4 44.5(4)
C2 C3 C4 C5 -18.8(5)
C2 C3 C4 C6 160.0(3)
C3 C4 C5 N1 2.9(5)
C6 C4 C5 N1 -176.1(3)
C3 C4 C5 C8 -179.9(3)
C6 C4 C5 C8 1.2(4)
C5 C4 C6 C7 14.9(4)
C3 C4 C6 C7 -164.0(3)
C4 C6 C7 C8 -24.4(3)
C4 C5 C8 C9 -140.5(3)
N1 C5 C8 C9 36.9(4)
C4 C5 C8 C14 101.8(3)
N1 C5 C8 C14 -80.9(4)
C4 C5 C8 C7 -16.7(4)
N1 C5 C8 C7 160.6(3)
C6 C7 C8 C5 24.4(3)
C6 C7 C8 C9 142.5(3)
C6 C7 C8 C14 -92.8(3)
C5 C8 C9 C10 -54.3(4)
C14 C8 C9 C10 64.9(3)
C7 C8 C9 C10 -168.3(3)
C8 C9 C10 C12 175.6(3)
C8 C9 C10 C11 51.3(4)
C9 C10 C11 O1 153.8(3)
C12 C10 C11 O1 28.1(5)
C9 C10 C11 N1 -27.1(4)
C12 C10 C11 N1 -152.8(3)
C9 C10 C12 C13 166.8(3)
C11 C10 C12 C13 -66.3(4)
C10 C12 C13 O3 -43.1(5)
C10 C12 C13 O2 141.2(3)
C5 C8 C14 O4 17.6(5)
C9 C8 C14 O4 -100.8(4)
C7 C8 C14 O4 129.5(4)
C5 C8 C14 O5 -164.6(3)
C9 C8 C14 O5 77.0(3)
C7 C8 C14 O5 -52.7(4)
O1 C11 N1 C5 -173.6(3)
C10 C11 N1 C5 7.3(5)
O1 C11 N1 C1 3.0(5)
C10 C11 N1 C1 -176.0(3)
C4 C5 N1 C11 163.8(3)
C8 C5 N1 C11 -13.3(5)
C4 C5 N1 C1 -13.1(5)
C8 C5 N1 C1 169.8(3)
C2 C1 N1 C11 -137.5(3)
C2 C1 N1 C5 39.4(4)
O4 C14 O5 C15 6.9(5)
C8 C14 O5 C15 -170.9(3)
C16 C15 O5 C14 179.5(3)
